data_4125194
loop_
_publ_author_name
'Eleazer, Bennett J.'
'Smith, Mark D.'
'Popov, Alexey A.'
'Peryshkov, Dmitry V.'

_publ_section_title
;
 (BB)-Carboryne Complex of Ruthenium: Synthesis by Double B-H Activation
 at a Single Metal Center.
;
_journal_issue 33
_journal_name_full 'Journal of the American Chemical Society'
_journal_page_first 10531
_journal_page_last 10538
_journal_paper_doi 10.1021/jacs.6b05172
_journal_volume 138
_journal_year 2016
_chemical_formula_moiety 'C16 H39 B11 O4 P2 Ru'
_chemical_formula_sum 'C16 H39 B11 O4 P2 Ru'
_chemical_formula_weight 577.39
_space_group_crystal_system monoclinic
_space_group_IT_number 14
_space_group_name_Hall '-P 2yn'
_space_group_name_H-M_alt 'P 1 21/n 1'
_symmetry_space_group_name_Hall '-P 2yn'
_symmetry_space_group_name_H-M 'P 1 21/n 1'
_atom_sites_solution_hydrogens mixed
_atom_sites_solution_primary direct
_audit_creation_date 2016-06-21
_audit_creation_method
;
Olex2 1.2
(compiled 2016.02.19 svn.r3266 for OlexSys, GUI svn.r5155)
;
_cell_angle_alpha 90
_cell_angle_beta 94.379(2)
_cell_angle_gamma 90
_cell_formula_units_Z 4
_cell_length_a 9.2907(5)
_cell_length_b 14.0608(7)
_cell_length_c 20.6883(12)
_cell_measurement_reflns_used 9200
_cell_measurement_temperature 100(2)
_cell_measurement_theta_max 32.59
_cell_measurement_theta_min 2.45
_cell_volume 2694.7(3)
_computing_cell_refinement 'SAINT v8.34A (Bruker, 2013)'
_computing_data_collection 'Bruker APEXII v2014.9-0 (Bruker, 2014)'
_computing_data_reduction 'SAINT v8.34A (Bruker, 2013)'
_computing_molecular_graphics 'Olex2 (Dolomanov et al., 2009)'
_computing_publication_material 'Olex2 (Dolomanov et al., 2009)'
_computing_structure_refinement 'XL (Sheldrick, 2008)'
_computing_structure_solution 'XT (Sheldrick, 2015)'
_diffrn_ambient_temperature 100(2)
_diffrn_detector 'Bruker PHOTON-100 area detector'
_diffrn_detector_area_resol_mean 10.4
_diffrn_detector_type 'CMOS area detector'
_diffrn_measured_fraction_theta_full 0.998
_diffrn_measured_fraction_theta_max 0.998
_diffrn_measurement_device 'three-circle diffractometer'
_diffrn_measurement_device_type 'Bruker D8 Quest'
_diffrn_measurement_method '\w and \f scans'
_diffrn_radiation_monochromator 'mirror optics'
_diffrn_radiation_probe x-ray
_diffrn_radiation_type MoK\a
_diffrn_radiation_wavelength 0.71073
_diffrn_reflns_av_R_equivalents 0.0301
_diffrn_reflns_av_unetI/netI 0.0119
_diffrn_reflns_Laue_measured_fraction_full 0.998
_diffrn_reflns_Laue_measured_fraction_max 0.998
_diffrn_reflns_limit_h_max 14
_diffrn_reflns_limit_h_min -14
_diffrn_reflns_limit_k_max 21
_diffrn_reflns_limit_k_min -21
_diffrn_reflns_limit_l_max 31
_diffrn_reflns_limit_l_min -31
_diffrn_reflns_number 171375
_diffrn_reflns_point_group_measured_fraction_full 0.998
_diffrn_reflns_point_group_measured_fraction_max 0.998
_diffrn_reflns_theta_full 32.644
_diffrn_reflns_theta_max 32.644
_diffrn_reflns_theta_min 2.340
_diffrn_source 'microfocus sealed X-ray tube'
_diffrn_source_type 'Incoatec I\ms'
_diffrn_standards_number 0
_exptl_absorpt_coefficient_mu 0.723
_exptl_absorpt_correction_T_max 0.3605
_exptl_absorpt_correction_T_min 0.3149
_exptl_absorpt_correction_type multi-scan
_exptl_absorpt_process_details
;
SADABS-2014/4 (Bruker,2014/4) was used for absorption correction.
wR2(int) was 0.0976 before and 0.0395 after correction.
The Ratio of minimum to maximum transmission is 0.8735.
The \l/2 correction factor is Not present.
;
_exptl_crystal_colour colourless
_exptl_crystal_colour_primary colourless
_exptl_crystal_density_diffrn 1.423
_exptl_crystal_description prism
_exptl_crystal_F_000 1184
_exptl_crystal_size_max 0.26
_exptl_crystal_size_mid 0.18
_exptl_crystal_size_min 0.14
_refine_diff_density_max 0.484
_refine_diff_density_min -0.644
_refine_diff_density_rms 0.055
_refine_ls_extinction_coef 0.00307(13)
_refine_ls_extinction_expression Fc^*^=kFc[1+0.001xFc^2^\l^3^/sin(2\q)]^-1/4^
_refine_ls_extinction_method 'SHELXL-2014/7 (Sheldrick 2014'
_refine_ls_goodness_of_fit_ref 1.075
_refine_ls_hydrogen_treatment mixed
_refine_ls_matrix_type full
_refine_ls_number_parameters 360
_refine_ls_number_reflns 9848
_refine_ls_number_restraints 0
_refine_ls_restrained_S_all 1.075
_refine_ls_R_factor_all 0.0198
_refine_ls_R_factor_gt 0.0161
_refine_ls_shift/su_max 0.001
_refine_ls_shift/su_mean 0.000
_refine_ls_structure_factor_coef Fsqd
_refine_ls_weighting_details 'w=1/[\s^2^(Fo^2^)+(0.0191P)^2^+0.8391P] where P=(Fo^2^+2Fc^2^)/3'
_refine_ls_weighting_scheme calc
_refine_ls_wR_factor_gt 0.0405
_refine_ls_wR_factor_ref 0.0415
_reflns_Friedel_coverage 0.000
_reflns_number_gt 8927
_reflns_number_total 9848
_reflns_threshold_expression 'I > 2\s(I)'
_cod_data_source_file ja6b05172_si_002.cif
_cod_data_source_block be372
_cod_depositor_comments 'Adding full bibliography for 4125189--4125194.cif.'
_cod_database_code 4125194
_shelx_space_group_comment
;
The symmetry employed for this shelxl refinement is uniquely defined
by the following loop, which should always be used as a source of
symmetry information in preference to the above space-group names.
They are only intended as comments.
;
_shelx_estimated_absorpt_t_max 0.906
_shelx_estimated_absorpt_t_min 0.834
_olex2_refinement_description
;
1. Fixed Uiso
 At 1.2 times of:
  All C(H) groups
 At 1.5 times of:
  All C(H,H,H) groups
2.a Ternary CH refined with riding coordinates:
 C11(H11), C14(H14), C21(H21), C24(H24)
2.b Idealised Me refined as rotating group:
 C12(H12A,H12B,H12C), C13(H13A,H13B,H13C), C15(H15A,H15B,H15C), C16(H16A,H16B,
 H16C), C22(H22A,H22B,H22C), C23(H23A,H23B,H23C), C25(H25A,H25B,H25C), C26(H26A,
 H26B,H26C)
;
_shelx_shelxl_version_number 2014/7
_olex2_submission_special_instructions 'No special instructions were received'

loop_
_space_group_symop_operation_xyz
'x, y, z'
'-x+1/2, y+1/2, -z+1/2'
'-x, -y, -z'
'x-1/2, -y-1/2, z-1/2'

loop_
_atom_site_label
_atom_site_type_symbol
_atom_site_fract_x
_atom_site_fract_y
_atom_site_fract_z
_atom_site_U_iso_or_equiv
_atom_site_adp_type
_atom_site_occupancy
_atom_site_site_symmetry_order
_atom_site_calc_flag
_atom_site_refinement_flags_posn
Ru1 Ru 0.77787(2) 0.34232(2) 0.42967(2) 0.00851(2) Uani 1 1 d .
P1 P 0.69014(2) 0.40467(2) 0.32864(2) 0.01030(4) Uani 1 1 d .
P2 P 0.78327(2) 0.22893(2) 0.51319(2) 0.01122(4) Uani 1 1 d .
O1 O 0.56801(7) 0.32947(4) 0.29408(3) 0.01218(10) Uani 1 1 d .
O2 O 0.66876(7) 0.14157(4) 0.49060(3) 0.01350(11) Uani 1 1 d .
O3 O 1.07943(7) 0.43664(5) 0.44852(4) 0.02416(14) Uani 1 1 d .
O4 O 0.64358(8) 0.49258(6) 0.51019(4) 0.02977(18) Uani 1 1 d .
C1 C 0.51052(8) 0.26281(6) 0.33523(4) 0.01093(13) Uani 1 1 d .
C2 C 0.56399(9) 0.16265(6) 0.44040(4) 0.01201(13) Uani 1 1 d .
C3 C 0.97089(9) 0.39931(6) 0.44070(4) 0.01390(14) Uani 1 1 d .
C4 C 0.69347(9) 0.43644(6) 0.47904(4) 0.01570(15) Uani 1 1 d .
C11 C 0.80564(9) 0.42544(6) 0.26049(4) 0.01426(14) Uani 1 1 d .
H11 H 0.7909 0.4933 0.2471 0.017 Uiso 1 1 calc R
C12 C 0.75982(12) 0.36485(8) 0.20103(4) 0.02298(19) Uani 1 1 d .
H12A H 0.7719 0.2974 0.2120 0.034 Uiso 1 1 calc GR
H12B H 0.8199 0.3809 0.1656 0.034 Uiso 1 1 calc GR
H12C H 0.6583 0.3775 0.1874 0.034 Uiso 1 1 calc GR
C13 C 0.96658(10) 0.41415(7) 0.28076(5) 0.01981(17) Uani 1 1 d .
H13A H 0.9941 0.4582 0.3163 0.030 Uiso 1 1 calc GR
H13B H 1.0229 0.4283 0.2438 0.030 Uiso 1 1 calc GR
H13C H 0.9859 0.3487 0.2952 0.030 Uiso 1 1 calc GR
C14 C 0.58589(9) 0.51537(6) 0.33274(4) 0.01525(15) Uani 1 1 d .
H14 H 0.5199 0.5076 0.3683 0.018 Uiso 1 1 calc R
C15 C 0.49125(10) 0.53595(7) 0.27040(5) 0.02091(17) Uani 1 1 d .
H15A H 0.5523 0.5416 0.2340 0.031 Uiso 1 1 calc GR
H15B H 0.4385 0.5956 0.2753 0.031 Uiso 1 1 calc GR
H15C H 0.4224 0.4838 0.2620 0.031 Uiso 1 1 calc GR
C16 C 0.68826(11) 0.59819(6) 0.35187(5) 0.02290(18) Uani 1 1 d .
H16A H 0.7503 0.5807 0.3905 0.034 Uiso 1 1 calc GR
H16B H 0.6316 0.6546 0.3613 0.034 Uiso 1 1 calc GR
H16C H 0.7482 0.6121 0.3161 0.034 Uiso 1 1 calc GR
C21 C 0.94816(9) 0.15806(6) 0.52816(4) 0.01583(15) Uani 1 1 d .
H21 H 0.9712 0.1337 0.4847 0.019 Uiso 1 1 calc R
C22 C 0.93339(12) 0.06958(7) 0.57027(6) 0.0274(2) Uani 1 1 d .
H22A H 0.9210 0.0890 0.6150 0.041 Uiso 1 1 calc GR
H22B H 1.0205 0.0305 0.5692 0.041 Uiso 1 1 calc GR
H22C H 0.8492 0.0326 0.5535 0.041 Uiso 1 1 calc GR
C23 C 1.07916(10) 0.21785(7) 0.55285(5) 0.02026(17) Uani 1 1 d .
H23A H 1.0835 0.2755 0.5265 0.030 Uiso 1 1 calc GR
H23B H 1.1676 0.1807 0.5497 0.030 Uiso 1 1 calc GR
H23C H 1.0701 0.2355 0.5982 0.030 Uiso 1 1 calc GR
C24 C 0.71251(10) 0.26978(7) 0.58935(4) 0.01702(16) Uani 1 1 d .
H24 H 0.6270 0.3103 0.5759 0.020 Uiso 1 1 calc R
C25 C 0.65552(14) 0.19194(8) 0.63232(5) 0.0297(2) Uani 1 1 d .
H25A H 0.5939 0.1483 0.6056 0.044 Uiso 1 1 calc GR
H25B H 0.5992 0.2210 0.6653 0.044 Uiso 1 1 calc GR
H25C H 0.7369 0.1567 0.6536 0.044 Uiso 1 1 calc GR
C26 C 0.81923(12) 0.33593(8) 0.62751(5) 0.0249(2) Uani 1 1 d .
H26A H 0.8953 0.2979 0.6505 0.037 Uiso 1 1 calc GR
H26B H 0.7681 0.3727 0.6589 0.037 Uiso 1 1 calc GR
H26C H 0.8625 0.3795 0.5975 0.037 Uiso 1 1 calc GR
B1 B 0.57195(9) 0.27538(6) 0.41348(4) 0.01075(14) Uani 1 1 d .
B2 B 0.63110(10) 0.17776(6) 0.36557(4) 0.01144(15) Uani 1 1 d .
B3 B 0.42567(10) 0.23785(7) 0.45822(5) 0.01439(16) Uani 1 1 d .
H3 H 0.4223(14) 0.2606(9) 0.5065(6) 0.021(3) Uiso 1 1 d .
B4 B 0.38955(10) 0.30508(7) 0.38742(5) 0.01386(16) Uani 1 1 d .
H4 H 0.3584(14) 0.3773(9) 0.3826(6) 0.021(3) Uiso 1 1 d .
B5 B 0.51971(11) 0.07932(7) 0.38170(5) 0.01481(16) Uani 1 1 d .
H5 H 0.5682(14) 0.0096(9) 0.3849(6) 0.023(3) Uiso 1 1 d .
B6 B 0.39479(11) 0.11529(7) 0.43894(5) 0.01648(17) Uani 1 1 d .
H6 H 0.3686(14) 0.0668(10) 0.4757(6) 0.026(3) Uiso 1 1 d .
B7 B 0.28025(10) 0.20522(8) 0.40201(5) 0.01675(17) Uani 1 1 d .
H7 H 0.1704(15) 0.2136(10) 0.4119(7) 0.030(4) Uiso 1 1 d .
B8 B 0.33601(10) 0.22546(7) 0.32250(5) 0.01477(16) Uani 1 1 d .
H8 H 0.2717(13) 0.2492(9) 0.2817(6) 0.019(3) Uiso 1 1 d .
B9 B 0.48363(10) 0.14739(7) 0.31004(5) 0.01363(16) Uani 1 1 d .
H9 H 0.5048(13) 0.1283(9) 0.2623(6) 0.018(3) Uiso 1 1 d .
B10 B 0.33857(11) 0.10770(7) 0.35463(5) 0.01661(17) Uani 1 1 d .
H10 H 0.2667(14) 0.0563(9) 0.3359(6) 0.023(3) Uiso 1 1 d .
B11 B 0.80837(10) 0.18648(7) 0.35567(5) 0.01317(15) Uani 1 1 d .
H11A H 0.8729(14) 0.2543(9) 0.3873(6) 0.024(3) Uiso 1 1 d .
H11B H 0.8336(15) 0.2028(10) 0.3063(6) 0.028(3) Uiso 1 1 d .
H11C H 0.8756(15) 0.1273(10) 0.3784(7) 0.027(3) Uiso 1 1 d .

loop_
_atom_site_aniso_label
_atom_site_aniso_U_11
_atom_site_aniso_U_22
_atom_site_aniso_U_33
_atom_site_aniso_U_23
_atom_site_aniso_U_13
_atom_site_aniso_U_12
Ru1 0.00794(3) 0.00910(3) 0.00848(3) -0.00141(2) 0.00056(2) -0.00150(2)
P1 0.01114(9) 0.00943(8) 0.01032(8) 0.00006(6) 0.00069(7) -0.00072(6)
P2 0.01135(9) 0.01379(9) 0.00830(8) 0.00022(7) -0.00074(7) -0.00379(7)
O1 0.0136(3) 0.0124(2) 0.0102(2) 0.00088(19) -0.0009(2) -0.0030(2)
O2 0.0143(3) 0.0141(3) 0.0115(3) 0.0020(2) -0.0034(2) -0.0052(2)
O3 0.0158(3) 0.0270(4) 0.0295(4) -0.0032(3) 0.0010(3) -0.0085(3)
O4 0.0140(3) 0.0378(4) 0.0370(4) -0.0249(3) -0.0011(3) 0.0034(3)
C1 0.0114(3) 0.0115(3) 0.0097(3) -0.0008(2) -0.0006(2) -0.0015(2)
C2 0.0125(3) 0.0133(3) 0.0099(3) 0.0003(3) -0.0010(3) -0.0038(3)
C3 0.0138(3) 0.0140(3) 0.0140(3) -0.0011(3) 0.0016(3) -0.0010(3)
C4 0.0092(3) 0.0194(4) 0.0182(4) -0.0066(3) -0.0014(3) -0.0018(3)
C11 0.0163(4) 0.0141(3) 0.0127(3) 0.0012(3) 0.0033(3) -0.0020(3)
C12 0.0297(5) 0.0275(5) 0.0124(4) -0.0032(3) 0.0053(3) -0.0087(4)
C13 0.0157(4) 0.0261(4) 0.0182(4) 0.0037(3) 0.0051(3) -0.0009(3)
C14 0.0166(4) 0.0120(3) 0.0173(4) 0.0006(3) 0.0016(3) 0.0017(3)
C15 0.0208(4) 0.0196(4) 0.0219(4) 0.0058(3) -0.0010(3) 0.0049(3)
C16 0.0275(5) 0.0111(4) 0.0298(5) -0.0017(3) 0.0004(4) -0.0009(3)
C21 0.0144(4) 0.0175(4) 0.0150(4) 0.0026(3) -0.0031(3) -0.0010(3)
C22 0.0231(5) 0.0221(4) 0.0354(6) 0.0130(4) -0.0077(4) -0.0042(4)
C23 0.0142(4) 0.0249(4) 0.0209(4) 0.0060(3) -0.0040(3) -0.0040(3)
C24 0.0184(4) 0.0225(4) 0.0103(3) -0.0019(3) 0.0025(3) -0.0068(3)
C25 0.0423(6) 0.0311(5) 0.0171(4) 0.0004(4) 0.0117(4) -0.0128(5)
C26 0.0255(5) 0.0342(5) 0.0153(4) -0.0097(4) 0.0029(3) -0.0110(4)
B1 0.0106(3) 0.0120(3) 0.0096(3) -0.0013(3) 0.0004(3) -0.0015(3)
B2 0.0139(4) 0.0103(3) 0.0098(3) -0.0012(3) -0.0005(3) -0.0011(3)
B3 0.0113(4) 0.0194(4) 0.0126(4) -0.0016(3) 0.0016(3) -0.0042(3)
B4 0.0106(4) 0.0170(4) 0.0139(4) -0.0023(3) 0.0007(3) -0.0007(3)
B5 0.0179(4) 0.0127(4) 0.0133(4) -0.0008(3) -0.0024(3) -0.0048(3)
B6 0.0152(4) 0.0196(4) 0.0143(4) 0.0011(3) -0.0009(3) -0.0079(3)
B7 0.0115(4) 0.0225(4) 0.0161(4) -0.0012(3) 0.0002(3) -0.0049(3)
B8 0.0123(4) 0.0172(4) 0.0142(4) -0.0009(3) -0.0024(3) -0.0033(3)
B9 0.0154(4) 0.0129(4) 0.0121(4) -0.0019(3) -0.0020(3) -0.0029(3)
B10 0.0164(4) 0.0174(4) 0.0154(4) -0.0002(3) -0.0028(3) -0.0067(3)
B11 0.0144(4) 0.0125(4) 0.0126(4) -0.0020(3) 0.0011(3) 0.0003(3)

loop_
_atom_type_symbol
_atom_type_description
_atom_type_scat_dispersion_real
_atom_type_scat_dispersion_imag
_atom_type_scat_source
C C 0.0033 0.0016 'International Tables Vol C Tables 4.2.6.8 and 6.1.1.4'
H H 0.0000 0.0000 'International Tables Vol C Tables 4.2.6.8 and 6.1.1.4'
B B 0.0013 0.0007 'International Tables Vol C Tables 4.2.6.8 and 6.1.1.4'
O O 0.0106 0.0060 'International Tables Vol C Tables 4.2.6.8 and 6.1.1.4'
P P 0.1023 0.0942 'International Tables Vol C Tables 4.2.6.8 and 6.1.1.4'
Ru Ru -1.2594 0.8363 'International Tables Vol C Tables 4.2.6.8 and 6.1.1.4'

loop_
_geom_angle_atom_site_label_1
_geom_angle_atom_site_label_2
_geom_angle_atom_site_label_3
_geom_angle
P1 Ru1 H11A 88.4(4)
P2 Ru1 P1 153.185(8)
P2 Ru1 H11A 84.7(4)
C3 Ru1 P1 101.69(3)
C3 Ru1 P2 102.93(3)
C3 Ru1 B1 176.79(3)
C3 Ru1 H11A 81.9(4)
C4 Ru1 P1 95.15(3)
C4 Ru1 P2 93.70(3)
C4 Ru1 C3 93.71(3)
C4 Ru1 B1 89.41(3)
C4 Ru1 H11A 174.8(4)
B1 Ru1 P1 77.26(2)
B1 Ru1 P2 77.57(2)
B1 Ru1 H11A 95.1(4)
O1 P1 Ru1 108.78(2)
O1 P1 C11 100.79(3)
O1 P1 C14 102.27(4)
C11 P1 Ru1 123.45(3)
C14 P1 Ru1 114.98(3)
C14 P1 C11 103.80(4)
O2 P2 Ru1 108.44(2)
O2 P2 C21 98.85(4)
O2 P2 C24 101.97(4)
C21 P2 Ru1 117.63(3)
C21 P2 C24 111.87(4)
C24 P2 Ru1 115.34(3)
C1 O1 P1 116.21(5)
C2 O2 P2 116.39(5)
O1 C1 B1 113.42(6)
O1 C1 B2 114.74(6)
O1 C1 B4 116.61(6)
O1 C1 B8 120.99(7)
O1 C1 B9 120.13(6)
B1 C1 B2 63.88(5)
B1 C1 B4 63.30(5)
B1 C1 B8 115.41(6)
B1 C1 B9 114.94(6)
B4 C1 B2 116.62(6)
B8 C1 B2 115.23(6)
B8 C1 B4 62.94(5)
B8 C1 B9 63.09(5)
B9 C1 B2 61.98(5)
B9 C1 B4 115.44(6)
O2 C2 B1 113.52(6)
O2 C2 B2 114.41(7)
O2 C2 B3 117.27(7)
O2 C2 B5 119.76(7)
O2 C2 B6 121.22(7)
B1 C2 B2 63.85(5)
B1 C2 B3 63.00(5)
B1 C2 B5 115.04(6)
B1 C2 B6 115.19(7)
B3 C2 B2 116.24(6)
B5 C2 B2 62.12(5)
B5 C2 B3 115.32(6)
B6 C2 B2 115.33(6)
B6 C2 B3 62.78(6)
B6 C2 B5 63.23(6)
O3 C3 Ru1 176.23(8)
O4 C4 Ru1 178.50(9)
P1 C11 H11 106.6
C12 C11 P1 112.40(6)
C12 C11 H11 106.6
C12 C11 C13 111.64(8)
C13 C11 P1 112.61(6)
C13 C11 H11 106.6
C11 C12 H12A 109.5
C11 C12 H12B 109.5
C11 C12 H12C 109.5
H12A C12 H12B 109.5
H12A C12 H12C 109.5
H12B C12 H12C 109.5
C11 C13 H13A 109.5
C11 C13 H13B 109.5
C11 C13 H13C 109.5
H13A C13 H13B 109.5
H13A C13 H13C 109.5
H13B C13 H13C 109.5
P1 C14 H14 107.2
C15 C14 P1 113.05(6)
C15 C14 H14 107.2
C15 C14 C16 112.21(8)
C16 C14 P1 109.61(6)
C16 C14 H14 107.2
C14 C15 H15A 109.5
C14 C15 H15B 109.5
C14 C15 H15C 109.5
H15A C15 H15B 109.5
H15A C15 H15C 109.5
H15B C15 H15C 109.5
C14 C16 H16A 109.5
C14 C16 H16B 109.5
C14 C16 H16C 109.5
H16A C16 H16B 109.5
H16A C16 H16C 109.5
H16B C16 H16C 109.5
P2 C21 H21 105.5
C22 C21 P2 115.32(7)
C22 C21 H21 105.5
C22 C21 C23 111.05(7)
C23 C21 P2 112.94(6)
C23 C21 H21 105.5
C21 C22 H22A 109.5
C21 C22 H22B 109.5
C21 C22 H22C 109.5
H22A C22 H22B 109.5
H22A C22 H22C 109.5
H22B C22 H22C 109.5
C21 C23 H23A 109.5
C21 C23 H23B 109.5
C21 C23 H23C 109.5
H23A C23 H23B 109.5
H23A C23 H23C 109.5
H23B C23 H23C 109.5
P2 C24 H24 105.5
C25 C24 P2 115.80(7)
C25 C24 H24 105.5
C25 C24 C26 111.94(8)
C26 C24 P2 111.72(6)
C26 C24 H24 105.5
C24 C25 H25A 109.5
C24 C25 H25B 109.5
C24 C25 H25C 109.5
H25A C25 H25B 109.5
H25A C25 H25C 109.5
H25B C25 H25C 109.5
C24 C26 H26A 109.5
C24 C26 H26B 109.5
C24 C26 H26C 109.5
H26A C26 H26B 109.5
H26A C26 H26C 109.5
H26B C26 H26C 109.5
C1 B1 Ru1 115.52(5)
C1 B1 B2 59.13(5)
C1 B1 B3 104.61(6)
C1 B1 B4 59.40(5)
C2 B1 Ru1 115.12(5)
C2 B1 C1 101.47(6)
C2 B1 B2 59.21(5)
C2 B1 B3 59.65(5)
C2 B1 B4 104.78(6)
B2 B1 Ru1 96.59(5)
B3 B1 Ru1 139.36(6)
B3 B1 B2 109.67(6)
B3 B1 B4 58.86(5)
B4 B1 Ru1 139.59(6)
B4 B1 B2 109.49(6)
C1 B2 C2 98.21(6)
C1 B2 B1 56.99(5)
C1 B2 B5 103.73(6)
C1 B2 B9 58.82(5)
C2 B2 B1 56.94(5)
C2 B2 B5 58.64(5)
C2 B2 B9 103.74(6)
B5 B2 B1 106.48(6)
B9 B2 B1 106.67(6)
B9 B2 B5 60.06(5)
B11 B2 C1 121.40(7)
B11 B2 C2 122.90(7)
B11 B2 B1 110.75(6)
B11 B2 B5 132.15(7)
B11 B2 B9 130.95(7)
C2 B3 B1 57.35(5)
C2 B3 H3 117.8(7)
C2 B3 B4 104.48(6)
C2 B3 B6 58.06(5)
C2 B3 B7 104.11(7)
B1 B3 H3 118.8(7)
B1 B3 B6 106.59(7)
B4 B3 B1 60.75(5)
B4 B3 H3 127.7(7)
B4 B3 B6 108.43(7)
B4 B3 B7 60.30(6)
B6 B3 H3 119.3(7)
B7 B3 B1 108.00(7)
B7 B3 H3 128.7(7)
B7 B3 B6 60.21(6)
C1 B4 B1 57.30(5)
C1 B4 B3 104.19(6)
C1 B4 H4 117.3(7)
C1 B4 B7 104.07(7)
C1 B4 B8 58.06(5)
B1 B4 H4 119.9(7)
B1 B4 B8 106.43(6)
B3 B4 B1 60.39(5)
B3 B4 H4 129.0(7)
B3 B4 B7 60.42(6)
B3 B4 B8 108.30(7)
B7 B4 B1 107.81(7)
B7 B4 H4 128.3(7)
B7 B4 B8 60.14(5)
B8 B4 H4 118.1(7)
C2 B5 B2 59.24(5)
C2 B5 H5 120.1(7)
C2 B5 B6 58.13(5)
C2 B5 B9 104.06(6)
C2 B5 B10 103.88(7)
B2 B5 H5 118.3(7)
B2 B5 B6 108.68(7)
B2 B5 B10 108.49(7)
B6 B5 H5 120.3(7)
B9 B5 B2 59.88(5)
B9 B5 H5 126.3(7)
B9 B5 B6 108.00(7)
B9 B5 B10 60.13(6)
B10 B5 H5 127.1(7)
B10 B5 B6 59.99(6)
C2 B6 B3 59.16(5)
C2 B6 B5 58.64(5)
C2 B6 H6 119.9(7)
C2 B6 B7 104.44(7)
C2 B6 B10 103.96(7)
B3 B6 B5 108.57(6)
B3 B6 H6 120.0(7)
B5 B6 H6 119.1(7)
B7 B6 B3 59.54(6)
B7 B6 B5 108.16(7)
B7 B6 H6 126.7(7)
B10 B6 B3 107.80(7)
B10 B6 B5 59.59(6)
B10 B6 H6 126.5(7)
B10 B6 B7 60.28(6)
B3 B7 B6 60.25(6)
B3 B7 H7 122.6(8)
B3 B7 B8 107.62(7)
B3 B7 B10 108.01(7)
B4 B7 B3 59.28(5)
B4 B7 B6 107.66(7)
B4 B7 H7 121.1(8)
B4 B7 B8 60.42(5)
B4 B7 B10 108.17(7)
B6 B7 H7 123.0(8)
B6 B7 B10 59.83(6)
B8 B7 B6 107.56(7)
B8 B7 H7 120.7(8)
B8 B7 B10 59.80(6)
B10 B7 H7 121.7(8)
C1 B8 B4 59.00(5)
C1 B8 B7 104.25(6)
C1 B8 H8 120.1(7)
C1 B8 B9 58.77(5)
C1 B8 B10 104.05(7)
B4 B8 H8 120.8(7)
B4 B8 B9 108.63(6)
B7 B8 B4 59.44(5)
B7 B8 H8 127.1(7)
B7 B8 B9 108.32(7)
B9 B8 H8 118.3(7)
B10 B8 B4 107.82(7)
B10 B8 B7 60.34(6)
B10 B8 H8 125.8(7)
B10 B8 B9 59.74(6)
C1 B9 B2 59.20(5)
C1 B9 B5 104.02(6)
C1 B9 B8 58.14(5)
C1 B9 H9 119.4(7)
C1 B9 B10 103.73(7)
B2 B9 B5 60.06(5)
B2 B9 B8 108.77(6)
B2 B9 H9 118.5(7)
B2 B9 B10 108.55(7)
B5 B9 B8 107.95(7)
B5 B9 H9 127.4(7)
B5 B9 B10 60.01(6)
B8 B9 H9 119.3(7)
B10 B9 B8 59.94(6)
B10 B9 H9 127.4(7)
B5 B10 B6 60.42(6)
B5 B10 B7 108.52(7)
B5 B10 B8 108.12(7)
B5 B10 B9 59.85(5)
B5 B10 H10 121.8(7)
B6 B10 B7 59.89(6)
B6 B10 H10 122.6(7)
B7 B10 H10 121.6(7)
B8 B10 B6 107.65(7)
B8 B10 B7 59.86(6)
B8 B10 H10 121.1(7)
B9 B10 B6 108.12(7)
B9 B10 B7 108.41(7)
B9 B10 B8 60.32(5)
B9 B10 H10 121.0(7)
B2 B11 H11A 114.7(6)
B2 B11 H11B 114.4(7)
B2 B11 H11C 114.5(7)
H11A B11 H11B 101.3(9)
H11A B11 H11C 96.6(9)
H11B B11 H11C 113.4(10)

loop_
_geom_bond_atom_site_label_1
_geom_bond_atom_site_label_2
_geom_bond_distance
Ru1 P1 2.3540(2)
Ru1 P2 2.3487(2)
Ru1 C3 1.9615(8)
Ru1 C4 1.8794(9)
Ru1 B1 2.1354(9)
Ru1 H11A 1.788(13)
P1 O1 1.6712(6)
P1 C11 1.8590(8)
P1 C14 1.8386(9)
P2 O2 1.6683(6)
P2 C21 1.8340(9)
P2 C24 1.8447(9)
O1 C1 1.3992(10)
O2 C2 1.3998(10)
O3 C3 1.1373(11)
O4 C4 1.1396(11)
C1 B1 1.6842(12)
C1 B2 1.7239(12)
C1 B4 1.7228(12)
C1 B8 1.7055(12)
C1 B9 1.7170(12)
C2 B1 1.6836(12)
C2 B2 1.7257(12)
C2 B3 1.7256(13)
C2 B5 1.7147(12)
C2 B6 1.7054(12)
C11 H11 1.0000
C11 C12 1.5298(13)
C11 C13 1.5300(13)
C12 H12A 0.9800
C12 H12B 0.9800
C12 H12C 0.9800
C13 H13A 0.9800
C13 H13B 0.9800
C13 H13C 0.9800
C14 H14 1.0000
C14 C15 1.5320(13)
C14 C16 1.5362(13)
C15 H15A 0.9800
C15 H15B 0.9800
C15 H15C 0.9800
C16 H16A 0.9800
C16 H16B 0.9800
C16 H16C 0.9800
C21 H21 1.0000
C21 C22 1.5310(13)
C21 C23 1.5342(12)
C22 H22A 0.9800
C22 H22B 0.9800
C22 H22C 0.9800
C23 H23A 0.9800
C23 H23B 0.9800
C23 H23C 0.9800
C24 H24 1.0000
C24 C25 1.5297(13)
C24 C26 1.5336(13)
C25 H25A 0.9800
C25 H25B 0.9800
C25 H25C 0.9800
C26 H26A 0.9800
C26 H26B 0.9800
C26 H26C 0.9800
B1 B2 1.8032(12)
B1 B3 1.7817(13)
B1 B4 1.7881(13)
B2 B5 1.7751(13)
B2 B9 1.7718(13)
B2 B11 1.6796(13)
B3 H3 1.052(13)
B3 B4 1.7539(14)
B3 B6 1.7872(14)
B3 B7 1.7743(14)
B4 H4 1.059(13)
B4 B7 1.7722(14)
B4 B8 1.7898(13)
B5 H5 1.079(13)
B5 B6 1.7929(14)
B5 B9 1.7750(14)
B5 B10 1.7779(14)
B6 H6 1.064(13)
B6 B7 1.7863(15)
B6 B10 1.7852(14)
B7 H7 1.063(14)
B7 B8 1.7847(14)
B7 B10 1.7933(15)
B8 H8 1.050(12)
B8 B9 1.7906(14)
B8 B10 1.7837(14)
B9 H9 1.056(12)
B9 B10 1.7801(14)
B10 H10 1.039(13)
B11 H11A 1.280(13)
B11 H11B 1.089(13)
B11 H11C 1.121(14)

loop_
_geom_torsion_atom_site_label_1
_geom_torsion_atom_site_label_2
_geom_torsion_atom_site_label_3
_geom_torsion_atom_site_label_4
_geom_torsion
Ru1 P1 O1 C1 17.62(6)
Ru1 P1 C11 C12 117.21(6)
Ru1 P1 C11 C13 -9.92(8)
Ru1 P1 C14 C15 -161.29(5)
Ru1 P1 C14 C16 72.71(7)
Ru1 P2 O2 C2 -18.76(6)
Ru1 P2 C21 C22 -165.14(6)
Ru1 P2 C21 C23 65.69(7)
Ru1 P2 C24 C25 155.08(7)
Ru1 P2 C24 C26 -75.18(7)
Ru1 B1 B2 C1 -115.86(5)
Ru1 B1 B2 C2 115.38(5)
Ru1 B1 B2 B5 148.22(5)
Ru1 B1 B2 B9 -148.83(5)
Ru1 B1 B2 B11 -1.14(7)
Ru1 B1 B3 C2 -94.20(9)
Ru1 B1 B3 B4 131.45(9)
Ru1 B1 B3 B6 -126.36(8)
Ru1 B1 B3 B7 170.28(7)
Ru1 B1 B4 C1 94.44(9)
Ru1 B1 B4 B3 -131.14(9)
Ru1 B1 B4 B7 -169.98(7)
Ru1 B1 B4 B8 126.80(8)
P1 O1 C1 B1 2.63(8)
P1 O1 C1 B2 -68.18(7)
P1 O1 C1 B4 73.32(8)
P1 O1 C1 B8 146.30(6)
P1 O1 C1 B9 -138.88(6)
P2 O2 C2 B1 -1.49(9)
P2 O2 C2 B2 69.22(8)
P2 O2 C2 B3 -72.06(8)
P2 O2 C2 B5 139.83(6)
P2 O2 C2 B6 -145.24(6)
O1 P1 C11 C12 -4.04(7)
O1 P1 C11 C13 -131.17(6)
O1 P1 C14 C15 -43.59(7)
O1 P1 C14 C16 -169.59(6)
O1 C1 B1 Ru1 -25.08(8)
O1 C1 B1 C2 -150.32(6)
O1 C1 B1 B2 -107.19(7)
O1 C1 B1 B3 148.36(7)
O1 C1 B1 B4 109.18(7)
O1 C1 B2 C2 146.48(6)
O1 C1 B2 B1 105.15(7)
O1 C1 B2 B5 -153.92(6)
O1 C1 B2 B9 -112.38(7)
O1 C1 B2 B11 9.50(10)
O1 C1 B4 B1 -104.22(7)
O1 C1 B4 B3 -144.05(7)
O1 C1 B4 B7 153.44(7)
O1 C1 B4 B8 113.00(8)
O1 C1 B8 B4 -106.25(8)
O1 C1 B8 B7 -146.38(7)
O1 C1 B8 B9 110.59(8)
O1 C1 B8 B10 151.18(7)
O1 C1 B9 B2 103.85(8)
O1 C1 B9 B5 145.46(7)
O1 C1 B9 B8 -111.91(8)
O1 C1 B9 B10 -152.53(7)
O2 P2 C21 C22 -48.85(8)
O2 P2 C21 C23 -178.02(6)
O2 P2 C24 C25 37.81(8)
O2 P2 C24 C26 167.55(7)
O2 C2 B1 Ru1 24.34(8)
O2 C2 B1 C1 149.84(6)
O2 C2 B1 B2 106.76(7)
O2 C2 B1 B3 -109.82(7)
O2 C2 B1 B4 -149.09(7)
O2 C2 B2 C1 -146.75(6)
O2 C2 B2 B1 -105.39(7)
O2 C2 B2 B5 112.12(7)
O2 C2 B2 B9 153.46(6)
O2 C2 B2 B11 -10.67(10)
O2 C2 B3 B1 103.96(7)
O2 C2 B3 B4 144.08(7)
O2 C2 B3 B6 -112.99(8)
O2 C2 B3 B7 -153.49(7)
O2 C2 B5 B2 -103.65(8)
O2 C2 B5 B6 112.35(8)
O2 C2 B5 B9 -144.97(7)
O2 C2 B5 B10 152.86(7)
O2 C2 B6 B3 106.91(8)
O2 C2 B6 B5 -110.14(8)
O2 C2 B6 B7 147.14(7)
O2 C2 B6 B10 -150.47(7)
C1 B1 B2 C2 -128.76(6)
C1 B1 B2 B5 -95.91(7)
C1 B1 B2 B9 -32.96(6)
C1 B1 B2 B11 114.72(7)
C1 B1 B3 C2 94.91(6)
C1 B1 B3 B4 -39.45(6)
C1 B1 B3 B6 62.75(8)
C1 B1 B3 B7 -0.61(9)
C1 B1 B4 B3 134.42(7)
C1 B1 B4 B7 95.58(7)
C1 B1 B4 B8 32.35(6)
C1 B2 B5 C2 -91.33(6)
C1 B2 B5 B6 -59.53(8)
C1 B2 B5 B9 40.90(6)
C1 B2 B5 B10 4.14(8)
C1 B2 B9 B5 -131.98(7)
C1 B2 B9 B8 -31.61(6)
C1 B2 B9 B10 -95.25(7)
C1 B4 B7 B3 98.53(7)
C1 B4 B7 B6 61.17(8)
C1 B4 B7 B8 -39.40(6)
C1 B4 B7 B10 -2.05(9)
C1 B4 B8 B7 133.49(7)
C1 B4 B8 B9 32.76(6)
C1 B4 B8 B10 96.00(7)
C1 B8 B9 B2 32.01(6)
C1 B8 B9 B5 95.66(7)
C1 B8 B9 B10 133.05(7)
C1 B8 B10 B5 -2.73(9)
C1 B8 B10 B6 61.11(8)
C1 B8 B10 B7 98.60(7)
C1 B8 B10 B9 -40.10(6)
C1 B9 B10 B5 -98.45(7)
C1 B9 B10 B6 -60.70(8)
C1 B9 B10 B7 2.73(8)
C1 B9 B10 B8 39.71(6)
C2 B1 B2 C1 128.76(6)
C2 B1 B2 B5 32.84(6)
C2 B1 B2 B9 95.79(7)
C2 B1 B2 B11 -116.52(7)
C2 B1 B3 B4 -134.35(7)
C2 B1 B3 B6 -32.16(6)
C2 B1 B3 B7 -95.52(7)
C2 B1 B4 C1 -94.76(6)
C2 B1 B4 B3 39.65(6)
C2 B1 B4 B7 0.81(8)
C2 B1 B4 B8 -62.41(8)
C2 B2 B5 B6 31.80(6)
C2 B2 B5 B9 132.23(7)
C2 B2 B5 B10 95.47(7)
C2 B2 B9 C1 91.37(6)
C2 B2 B9 B5 -40.61(6)
C2 B2 B9 B8 59.75(8)
C2 B2 B9 B10 -3.89(8)
C2 B3 B4 C1 -0.13(8)
C2 B3 B4 B1 -38.44(6)
C2 B3 B4 B7 98.19(7)
C2 B3 B4 B8 60.45(8)
C2 B3 B6 B5 -32.87(6)
C2 B3 B6 B7 -133.47(7)
C2 B3 B6 B10 -95.93(7)
C2 B3 B7 B4 -98.82(7)
C2 B3 B7 B6 39.42(6)
C2 B3 B7 B8 -61.13(8)
C2 B3 B7 B10 2.03(8)
C2 B5 B6 B3 33.07(6)
C2 B5 B6 B7 96.16(7)
C2 B5 B6 B10 133.26(7)
C2 B5 B9 C1 -0.17(8)
C2 B5 B9 B2 40.99(6)
C2 B5 B9 B8 -60.76(8)
C2 B5 B9 B10 -98.12(7)
C2 B5 B10 B6 -39.57(6)
C2 B5 B10 B7 -2.56(8)
C2 B5 B10 B8 60.86(8)
C2 B5 B10 B9 98.43(7)
C2 B6 B7 B3 -40.05(6)
C2 B6 B7 B4 -3.12(9)
C2 B6 B7 B8 60.61(8)
C2 B6 B7 B10 98.04(7)
C2 B6 B10 B5 39.85(6)
C2 B6 B10 B7 -98.86(7)
C2 B6 B10 B8 -61.38(8)
C2 B6 B10 B9 2.35(9)
C11 P1 O1 C1 148.73(6)
C11 P1 C14 C15 60.93(7)
C11 P1 C14 C16 -65.07(7)
C14 P1 O1 C1 -104.41(6)
C14 P1 C11 C12 -109.68(7)
C14 P1 C11 C13 123.19(7)
C21 P2 O2 C2 -141.90(6)
C21 P2 C24 C25 -66.94(8)
C21 P2 C24 C26 62.80(8)
C24 P2 O2 C2 103.37(6)
C24 P2 C21 C22 57.92(8)
C24 P2 C21 C23 -71.25(7)
B1 C1 B2 C2 41.33(5)
B1 C1 B2 B5 100.92(6)
B1 C1 B2 B9 142.46(7)
B1 C1 B2 B11 -95.65(8)
B1 C1 B4 B3 -39.83(6)
B1 C1 B4 B7 -102.34(7)
B1 C1 B4 B8 -142.78(7)
B1 C1 B8 B4 36.75(7)
B1 C1 B8 B7 -3.39(9)
B1 C1 B8 B9 -106.41(7)
B1 C1 B8 B10 -65.82(8)
B1 C1 B9 B2 -37.11(6)
B1 C1 B9 B5 4.50(9)
B1 C1 B9 B8 107.14(7)
B1 C1 B9 B10 66.51(8)
B1 C2 B2 C1 -41.36(5)
B1 C2 B2 B5 -142.48(7)
B1 C2 B2 B9 -101.14(6)
B1 C2 B2 B11 94.73(8)
B1 C2 B3 B4 40.12(6)
B1 C2 B3 B6 143.05(7)
B1 C2 B3 B7 102.55(7)
B1 C2 B5 B2 37.11(7)
B1 C2 B5 B6 -106.88(8)
B1 C2 B5 B9 -4.21(9)
B1 C2 B5 B10 -66.37(8)
B1 C2 B6 B3 -36.29(7)
B1 C2 B6 B5 106.66(7)
B1 C2 B6 B7 3.95(9)
B1 C2 B6 B10 66.33(8)
B1 B2 B5 C2 -32.16(6)
B1 B2 B5 B6 -0.36(8)
B1 B2 B5 B9 100.07(7)
B1 B2 B5 B10 63.31(8)
B1 B2 B9 C1 32.23(6)
B1 B2 B9 B5 -99.74(7)
B1 B2 B9 B8 0.62(8)
B1 B2 B9 B10 -63.02(8)
B1 B3 B4 C1 38.31(6)
B1 B3 B4 B7 136.64(7)
B1 B3 B4 B8 98.90(7)
B1 B3 B6 C2 31.88(6)
B1 B3 B6 B5 -0.99(9)
B1 B3 B6 B7 -101.59(7)
B1 B3 B6 B10 -64.05(8)
B1 B3 B7 B4 -39.04(6)
B1 B3 B7 B6 99.20(7)
B1 B3 B7 B8 -1.35(9)
B1 B3 B7 B10 61.81(8)
B1 B4 B7 B3 38.83(6)
B1 B4 B7 B6 1.47(9)
B1 B4 B7 B8 -99.10(7)
B1 B4 B7 B10 -61.75(8)
B1 B4 B8 C1 -32.05(6)
B1 B4 B8 B7 101.44(7)
B1 B4 B8 B9 0.71(9)
B1 B4 B8 B10 63.95(8)
B2 C1 B1 Ru1 82.11(6)
B2 C1 B1 C2 -43.12(6)
B2 C1 B1 B3 -104.45(7)
B2 C1 B1 B4 -143.63(6)
B2 C1 B4 B1 36.55(6)
B2 C1 B4 B3 -3.28(9)
B2 C1 B4 B7 -65.79(8)
B2 C1 B4 B8 -106.23(7)
B2 C1 B8 B4 108.39(7)
B2 C1 B8 B7 68.25(8)
B2 C1 B8 B9 -34.77(6)
B2 C1 B8 B10 5.82(9)
B2 C1 B9 B5 41.61(6)
B2 C1 B9 B8 144.24(7)
B2 C1 B9 B10 103.62(7)
B2 C2 B1 Ru1 -82.42(6)
B2 C2 B1 C1 43.08(6)
B2 C2 B1 B3 143.42(6)
B2 C2 B1 B4 104.16(6)
B2 C2 B3 B1 -36.62(6)
B2 C2 B3 B4 3.50(9)
B2 C2 B3 B6 106.43(7)
B2 C2 B3 B7 65.94(8)
B2 C2 B5 B6 -144.00(7)
B2 C2 B5 B9 -41.32(6)
B2 C2 B5 B10 -103.48(7)
B2 C2 B6 B3 -107.86(7)
B2 C2 B6 B5 35.09(7)
B2 C2 B6 B7 -67.62(8)
B2 C2 B6 B10 -5.24(9)
B2 B1 B3 C2 32.94(6)
B2 B1 B3 B4 -101.42(7)
B2 B1 B3 B6 0.78(9)
B2 B1 B3 B7 -62.58(8)
B2 B1 B4 C1 -32.68(6)
B2 B1 B4 B3 101.74(7)
B2 B1 B4 B7 62.90(8)
B2 B1 B4 B8 -0.33(8)
B2 B5 B6 C2 -32.22(6)
B2 B5 B6 B3 0.85(9)
B2 B5 B6 B7 63.94(8)
B2 B5 B6 B10 101.03(7)
B2 B5 B9 C1 -41.16(6)
B2 B5 B9 B8 -101.76(7)
B2 B5 B9 B10 -139.12(7)
B2 B5 B10 B6 -101.36(7)
B2 B5 B10 B7 -64.34(8)
B2 B5 B10 B8 -0.92(9)
B2 B5 B10 B9 36.65(6)
B2 B9 B10 B5 -36.75(6)
B2 B9 B10 B6 1.00(9)
B2 B9 B10 B7 64.43(8)
B2 B9 B10 B8 101.42(7)
B3 C2 B1 Ru1 134.16(6)
B3 C2 B1 C1 -100.34(6)
B3 C2 B1 B2 -143.42(6)
B3 C2 B1 B4 -39.26(6)
B3 C2 B2 C1 -5.05(8)
B3 C2 B2 B1 36.30(6)
B3 C2 B2 B5 -106.18(7)
B3 C2 B2 B9 -64.84(8)
B3 C2 B2 B11 131.03(8)
B3 C2 B5 B2 107.65(7)
B3 C2 B5 B6 -36.35(7)
B3 C2 B5 B9 66.33(8)
B3 C2 B5 B10 4.16(9)
B3 C2 B6 B5 142.95(7)
B3 C2 B6 B7 40.24(6)
B3 C2 B6 B10 102.62(7)
B3 B1 B2 C1 95.65(7)
B3 B1 B2 C2 -33.11(6)
B3 B1 B2 B5 -0.27(8)
B3 B1 B2 B9 62.69(8)
B3 B1 B2 B11 -149.63(7)
B3 B1 B4 C1 -134.42(7)
B3 B1 B4 B7 -38.84(6)
B3 B1 B4 B8 -102.06(7)
B3 B4 B7 B6 -37.36(6)
B3 B4 B7 B8 -137.92(7)
B3 B4 B7 B10 -100.58(7)
B3 B4 B8 C1 -95.62(7)
B3 B4 B8 B7 37.87(6)
B3 B4 B8 B9 -62.87(8)
B3 B4 B8 B10 0.37(9)
B3 B6 B7 B4 36.93(6)
B3 B6 B7 B8 100.66(7)
B3 B6 B7 B10 138.09(7)
B3 B6 B10 B5 101.50(7)
B3 B6 B10 B7 -37.21(6)
B3 B6 B10 B8 0.26(9)
B3 B6 B10 B9 64.00(9)
B3 B7 B8 C1 2.72(9)
B3 B7 B8 B4 -37.19(7)
B3 B7 B8 B9 64.07(8)
B3 B7 B8 B10 100.98(8)
B3 B7 B10 B5 0.33(9)
B3 B7 B10 B6 37.58(6)
B3 B7 B10 B8 -100.32(7)
B3 B7 B10 B9 -63.13(9)
B4 C1 B1 Ru1 -134.26(6)
B4 C1 B1 C2 100.50(6)
B4 C1 B1 B2 143.63(6)
B4 C1 B1 B3 39.18(6)
B4 C1 B2 C2 4.98(8)
B4 C1 B2 B1 -36.34(6)
B4 C1 B2 B5 64.58(8)
B4 C1 B2 B9 106.12(7)
B4 C1 B2 B11 -132.00(8)
B4 C1 B8 B7 -40.13(6)
B4 C1 B8 B9 -143.15(7)
B4 C1 B8 B10 -102.56(7)
B4 C1 B9 B2 -107.99(7)
B4 C1 B9 B5 -66.38(8)
B4 C1 B9 B8 36.25(7)
B4 C1 B9 B10 -4.37(9)
B4 B1 B2 C1 32.79(6)
B4 B1 B2 C2 -95.97(7)
B4 B1 B2 B5 -63.13(8)
B4 B1 B2 B9 -0.18(8)
B4 B1 B2 B11 147.51(7)
B4 B1 B3 C2 134.35(7)
B4 B1 B3 B6 102.20(7)
B4 B1 B3 B7 38.83(6)
B4 B3 B6 C2 95.90(7)
B4 B3 B6 B5 63.03(8)
B4 B3 B6 B7 -37.57(6)
B4 B3 B6 B10 -0.03(9)
B4 B3 B7 B6 138.24(7)
B4 B3 B7 B8 37.70(7)
B4 B3 B7 B10 100.85(7)
B4 B7 B8 C1 39.91(6)
B4 B7 B8 B9 101.27(7)
B4 B7 B8 B10 138.17(7)
B4 B7 B10 B5 63.03(9)
B4 B7 B10 B6 100.28(7)
B4 B7 B10 B8 -37.62(6)
B4 B7 B10 B9 -0.43(9)
B4 B8 B9 C1 -32.85(6)
B4 B8 B9 B2 -0.84(9)
B4 B8 B9 B5 62.80(8)
B4 B8 B9 B10 100.20(7)
B4 B8 B10 B5 -64.23(8)
B4 B8 B10 B6 -0.39(9)
B4 B8 B10 B7 37.10(6)
B4 B8 B10 B9 -101.60(7)
B5 C2 B1 Ru1 -118.88(6)
B5 C2 B1 C1 6.62(8)
B5 C2 B1 B2 -36.45(7)
B5 C2 B1 B3 106.96(7)
B5 C2 B1 B4 67.70(8)
B5 C2 B2 C1 101.13(6)
B5 C2 B2 B1 142.48(7)
B5 C2 B2 B9 41.34(6)
B5 C2 B2 B11 -122.79(9)
B5 C2 B3 B1 -106.53(7)
B5 C2 B3 B4 -66.41(8)
B5 C2 B3 B6 36.52(7)
B5 C2 B3 B7 -3.98(9)
B5 C2 B6 B3 -142.95(7)
B5 C2 B6 B7 -102.71(7)
B5 C2 B6 B10 -40.33(6)
B5 B2 B9 C1 131.98(7)
B5 B2 B9 B8 100.36(7)
B5 B2 B9 B10 36.72(7)
B5 B6 B7 B3 -101.29(7)
B5 B6 B7 B4 -64.36(8)
B5 B6 B7 B8 -0.63(9)
B5 B6 B7 B10 36.80(6)
B5 B6 B10 B7 -138.71(7)
B5 B6 B10 B8 -101.23(7)
B5 B6 B10 B9 -37.50(6)
B5 B9 B10 B6 37.75(7)
B5 B9 B10 B7 101.18(7)
B5 B9 B10 B8 138.16(7)
B6 C2 B1 Ru1 170.37(5)
B6 C2 B1 C1 -64.13(8)
B6 C2 B1 B2 -107.21(7)
B6 C2 B1 B3 36.21(7)
B6 C2 B1 B4 -3.06(9)
B6 C2 B2 C1 65.63(8)
B6 C2 B2 B1 106.98(8)
B6 C2 B2 B5 -35.50(7)
B6 C2 B2 B9 5.84(9)
B6 C2 B2 B11 -158.29(7)
B6 C2 B3 B1 -143.05(7)
B6 C2 B3 B4 -102.93(7)
B6 C2 B3 B7 -40.50(6)
B6 C2 B5 B2 144.00(7)
B6 C2 B5 B9 102.68(7)
B6 C2 B5 B10 40.51(6)
B6 B3 B4 C1 -60.79(8)
B6 B3 B4 B1 -99.11(7)
B6 B3 B4 B7 37.53(6)
B6 B3 B4 B8 -0.21(9)
B6 B3 B7 B4 -138.24(7)
B6 B3 B7 B8 -100.55(8)
B6 B3 B7 B10 -37.39(6)
B6 B5 B9 C1 60.43(8)
B6 B5 B9 B2 101.59(7)
B6 B5 B9 B8 -0.17(8)
B6 B5 B9 B10 -37.53(6)
B6 B5 B10 B7 37.02(6)
B6 B5 B10 B8 100.43(7)
B6 B5 B10 B9 138.01(7)
B6 B7 B8 C1 -60.82(8)
B6 B7 B8 B4 -100.73(7)
B6 B7 B8 B9 0.53(9)
B6 B7 B8 B10 37.44(6)
B6 B7 B10 B5 -37.25(6)
B6 B7 B10 B8 -137.90(7)
B6 B7 B10 B9 -100.71(7)
B7 B3 B4 C1 -98.33(7)
B7 B3 B4 B1 -136.64(7)
B7 B3 B4 B8 -37.74(6)
B7 B3 B6 C2 133.47(7)
B7 B3 B6 B5 100.60(7)
B7 B3 B6 B10 37.54(7)
B7 B4 B8 C1 -133.49(7)
B7 B4 B8 B9 -100.73(7)
B7 B4 B8 B10 -37.49(7)
B7 B6 B10 B5 138.71(7)
B7 B6 B10 B8 37.48(6)
B7 B6 B10 B9 101.21(7)
B7 B8 B9 C1 -95.88(7)
B7 B8 B9 B2 -63.87(8)
B7 B8 B9 B5 -0.23(8)
B7 B8 B9 B10 37.17(6)
B7 B8 B10 B5 -101.33(7)
B7 B8 B10 B6 -37.49(6)
B7 B8 B10 B9 -138.70(7)
B8 C1 B1 Ru1 -170.87(5)
B8 C1 B1 C2 63.89(8)
B8 C1 B1 B2 107.02(7)
B8 C1 B1 B3 2.57(9)
B8 C1 B1 B4 -36.61(7)
B8 C1 B2 C2 -65.97(7)
B8 C1 B2 B1 -107.29(7)
B8 C1 B2 B5 -6.37(8)
B8 C1 B2 B9 35.17(7)
B8 C1 B2 B11 157.05(7)
B8 C1 B4 B1 142.78(7)
B8 C1 B4 B3 102.95(7)
B8 C1 B4 B7 40.44(6)
B8 C1 B9 B2 -144.24(7)
B8 C1 B9 B5 -102.64(7)
B8 C1 B9 B10 -40.62(6)
B8 B4 B7 B3 137.92(7)
B8 B4 B7 B6 100.56(7)
B8 B4 B7 B10 37.35(6)
B8 B7 B10 B5 100.65(7)
B8 B7 B10 B6 137.90(7)
B8 B7 B10 B9 37.19(6)
B8 B9 B10 B5 -138.16(7)
B8 B9 B10 B6 -100.41(8)
B8 B9 B10 B7 -36.99(6)
B9 C1 B1 Ru1 118.50(6)
B9 C1 B1 C2 -6.74(8)
B9 C1 B1 B2 36.38(6)
B9 C1 B1 B3 -68.06(8)
B9 C1 B1 B4 -107.24(7)
B9 C1 B2 C2 -101.14(6)
B9 C1 B2 B1 -142.46(7)
B9 C1 B2 B5 -41.54(6)
B9 C1 B2 B11 121.88(8)
B9 C1 B4 B1 106.47(7)
B9 C1 B4 B3 66.64(8)
B9 C1 B4 B7 4.13(9)
B9 C1 B4 B8 -36.31(7)
B9 C1 B8 B4 143.15(7)
B9 C1 B8 B7 103.02(7)
B9 C1 B8 B10 40.59(6)
B9 B2 B5 C2 -132.23(7)
B9 B2 B5 B6 -100.43(7)
B9 B2 B5 B10 -36.76(6)
B9 B5 B6 C2 -95.66(7)
B9 B5 B6 B3 -62.59(8)
B9 B5 B6 B7 0.50(8)
B9 B5 B6 B10 37.59(6)
B9 B5 B10 B6 -138.01(7)
B9 B5 B10 B7 -100.99(7)
B9 B5 B10 B8 -37.57(6)
B9 B8 B10 B5 37.37(6)
B9 B8 B10 B6 101.21(7)
B9 B8 B10 B7 138.70(7)
B10 B5 B6 C2 -133.26(7)
B10 B5 B6 B3 -100.18(7)
B10 B5 B6 B7 -37.10(6)
B10 B5 B9 C1 97.96(7)
B10 B5 B9 B2 139.12(7)
B10 B5 B9 B8 37.36(6)
B10 B6 B7 B3 -138.09(7)
B10 B6 B7 B4 -101.16(7)
B10 B6 B7 B8 -37.43(6)
B10 B7 B8 C1 -98.26(7)
B10 B7 B8 B4 -138.17(7)
B10 B7 B8 B9 -36.91(6)
B10 B8 B9 C1 -133.05(7)
B10 B8 B9 B2 -101.04(7)
B10 B8 B9 B5 -37.39(6)
B11 B2 B5 C2 107.84(10)
B11 B2 B5 B6 139.65(9)
B11 B2 B5 B9 -119.93(10)
B11 B2 B5 B10 -156.69(8)
B11 B2 B9 C1 -106.33(9)
B11 B2 B9 B5 121.70(10)
B11 B2 B9 B8 -137.94(8)
B11 B2 B9 B10 158.42(8)
